data_4340634
loop_
_publ_author_name
'Yan, Zheng'
'Li, Jin-Yan'
'Liu, Tao'
'Ni, Zhao-Ping'
'Chen, Yan-Cong'
'Guo, Fu-Sheng'
'Tong, Ming-Liang'

_publ_section_title
;
 Enhanced Spin-Crossover Behavior Mediated by Supramolecular Cooperative
 Interactions.
;
_journal_issue 15
_journal_name_full 'Inorganic chemistry'
_journal_page_first 8129
_journal_paper_doi 10.1021/ic5011902
_journal_volume 53
_journal_year 2014
_chemical_formula_sum 'C22 H12 Ag2 Fe N16'
_chemical_formula_weight 772.07
_chemical_name_systematic
; 
 ? 
;
_space_group_IT_number 13
_symmetry_cell_setting monoclinic
_symmetry_space_group_name_Hall '-P 2yc'
_symmetry_space_group_name_H-M 'P 1 2/c 1'
_atom_sites_solution_hydrogens geom
_atom_sites_solution_primary direct
_atom_sites_solution_secondary difmap
_audit_creation_method SHELXL-97
_cell_angle_alpha 90.00
_cell_angle_beta 103.610(3)
_cell_angle_gamma 90.00
_cell_formula_units_Z 2
_cell_length_a 9.8571(3)
_cell_length_b 9.4122(2)
_cell_length_c 14.2352(5)
_cell_measurement_reflns_used 1933
_cell_measurement_temperature 298(2)
_cell_measurement_theta_max 62.3322
_cell_measurement_theta_min 3.1787
_cell_volume 1283.61(7)
_computing_cell_refinement
;
CrysAlisPro, Agilent Technologies,
Version 1.171.36.20 (release 27-06-2012 CrysAlis171 .NET)
(compiled Jul 11 2012,15:38:31)
;
_computing_data_collection
;
CrysAlisPro, Agilent Technologies,
Version 1.171.36.20 (release 27-06-2012 CrysAlis171 .NET)
(compiled Jul 11 2012,15:38:31)
;
_computing_data_reduction
;
CrysAlisPro, Agilent Technologies,
Version 1.171.36.20 (release 27-06-2012 CrysAlis171 .NET)
(compiled Jul 11 2012,15:38:31)
;
_computing_molecular_graphics 'Bruker SHELXTL'
_computing_publication_material 'Bruker SHELXTL'
_computing_structure_refinement 'SHELXL-97 (Sheldrick, 1997)'
_computing_structure_solution 'SHELXS-97 (Sheldrick, 1990)'
_diffrn_ambient_temperature 298(2)
_diffrn_measured_fraction_theta_full 0.981
_diffrn_measured_fraction_theta_max 0.981
_diffrn_measurement_device_type 'Xcalibur, Sapphire3, Gemini ultra'
_diffrn_measurement_method '\w scans'
_diffrn_radiation_monochromator graphite
_diffrn_radiation_source 'fine-focus sealed tube'
_diffrn_radiation_type CuK\a
_diffrn_radiation_wavelength 1.54178
_diffrn_reflns_av_R_equivalents 0.0214
_diffrn_reflns_av_sigmaI/netI 0.0335
_diffrn_reflns_limit_h_max 10
_diffrn_reflns_limit_h_min -11
_diffrn_reflns_limit_k_max 6
_diffrn_reflns_limit_k_min -10
_diffrn_reflns_limit_l_max 14
_diffrn_reflns_limit_l_min -15
_diffrn_reflns_number 3261
_diffrn_reflns_theta_full 59.99
_diffrn_reflns_theta_max 59.99
_diffrn_reflns_theta_min 4.62
_exptl_absorpt_coefficient_mu 17.007
_exptl_absorpt_correction_T_max 0.3043
_exptl_absorpt_correction_T_min 0.1623
_exptl_absorpt_correction_type multi-scan
_exptl_absorpt_process_details
;
CrysAlisPro, Agilent Technologies,
Version 1.171.36.20 (release 27-06-2012 CrysAlis171 .NET)
(compiled Jul 11 2012,15:38:31)
Empirical absorption correction using spherical harmonics,
 implemented in SCALE3 ABSPACK scaling algorithm.
;
_exptl_crystal_colour black
_exptl_crystal_density_diffrn 1.998
_exptl_crystal_density_method 'not measured'
_exptl_crystal_description block
_exptl_crystal_F_000 752
_exptl_crystal_size_max 0.12
_exptl_crystal_size_mid 0.10
_exptl_crystal_size_min 0.07
_refine_diff_density_max 0.735
_refine_diff_density_min -0.638
_refine_diff_density_rms 0.081
_refine_ls_extinction_method none
_refine_ls_goodness_of_fit_ref 1.047
_refine_ls_hydrogen_treatment constr
_refine_ls_matrix_type full
_refine_ls_number_parameters 186
_refine_ls_number_reflns 1869
_refine_ls_number_restraints 0
_refine_ls_restrained_S_all 1.047
_refine_ls_R_factor_all 0.0480
_refine_ls_R_factor_gt 0.0378
_refine_ls_shift/su_max 0.000
_refine_ls_shift/su_mean 0.000
_refine_ls_structure_factor_coef Fsqd
_refine_ls_weighting_details 'calc w=1/[\s^2^(Fo^2^)+(0.0571P)^2^+0.4538P] where P=(Fo^2^+2Fc^2^)/3'
_refine_ls_weighting_scheme calc
_refine_ls_wR_factor_gt 0.0941
_refine_ls_wR_factor_ref 0.0999
_reflns_number_gt 1548
_reflns_number_total 1905
_reflns_threshold_expression >2sigma(I)
_cod_data_source_file ic5011902_si_002.cif
_cod_data_source_block 3_298K
_cod_depositor_comments
;
The following automatic conversions were performed:

'_symmetry_cell_setting' value 'Monoclinic' changed to 'monoclinic'
according to
/usr/data/users/saulius/crontab/automatic-downloads/current/ACS/lib/dictionaries/cif_core.dic
dictionary named 'cif_core.dic' version 2.4.2 from 2011-04-26.

Automatic conversion script
Id: cif_fix_values 2281 2013-09-26 08:29:07Z andrius 
;
_cod_original_sg_symbol_H-M P2/c
_cod_database_code 4340634

loop_
_symmetry_equiv_pos_as_xyz
'x, y, z'
'-x, y, -z+1/2'
'-x, -y, -z'
'x, -y, z-1/2'

loop_
_atom_site_label
_atom_site_type_symbol
_atom_site_fract_x
_atom_site_fract_y
_atom_site_fract_z
_atom_site_U_iso_or_equiv
_atom_site_adp_type
_atom_site_occupancy
_atom_site_symmetry_multiplicity
_atom_site_calc_flag
_atom_site_refinement_flags
Fe1 Fe 0.0000 0.75137(10) -0.2500 0.0388(3) Uani 1 2 d S
Ag1 Ag 0.24140(5) 0.92384(4) 0.03624(4) 0.0709(2) Uani 1 1 d .
N1 N 0.0914(4) 0.5694(4) -0.3131(3) 0.0432(10) Uani 1 1 d .
N2 N 0.2268(6) 0.3389(5) -0.3708(4) 0.0709(14) Uani 1 1 d .
N3 N 0.2042(4) 0.7232(4) -0.1570(3) 0.0427(9) Uani 1 1 d .
N4 N 0.2848(4) 0.7844(4) -0.0778(3) 0.0444(10) Uani 1 1 d .
N5 N 0.4175(4) 0.6269(5) -0.1339(3) 0.0529(11) Uani 1 1 d .
N6 N 0.5063(5) 0.8622(5) 0.0757(3) 0.0550(11) Uani 1 1 d .
N7 N 0.7692(5) 0.7427(6) 0.0919(4) 0.0799(16) Uani 1 1 d .
N8 N 0.0749(5) 1.1107(5) 0.1587(3) 0.0511(10) Uani 1 1 d .
C1 C 0.0275(6) 0.4796(6) -0.3796(4) 0.0544(13) Uani 1 1 d .
H1 H -0.0664 0.4942 -0.4085 0.065 Uiso 1 1 calc R
C2 C 0.0941(7) 0.3647(6) -0.4079(5) 0.0680(17) Uani 1 1 d .
H2 H 0.0439 0.3036 -0.4547 0.082 Uiso 1 1 calc R
C3 C 0.2918(6) 0.4260(6) -0.3022(5) 0.0653(16) Uani 1 1 d .
H3 H 0.3855 0.4095 -0.2737 0.078 Uiso 1 1 calc R
C4 C 0.2262(6) 0.5412(5) -0.2708(4) 0.0477(12) Uani 1 1 d .
C5 C 0.2874(5) 0.6309(5) -0.1877(4) 0.0452(11) Uani 1 1 d .
C6 C 0.4111(5) 0.7243(5) -0.0663(4) 0.0477(12) Uani 1 1 d .
C7 C 0.5292(6) 0.7635(5) 0.0123(4) 0.0495(12) Uani 1 1 d .
C8 C 0.6593(6) 0.7046(7) 0.0229(5) 0.0685(17) Uani 1 1 d .
H8 H 0.6712 0.6344 -0.0205 0.082 Uiso 1 1 calc R
C9 C 0.7470(7) 0.8416(7) 0.1527(5) 0.0721(18) Uani 1 1 d .
H9 H 0.8209 0.8718 0.2021 0.087 Uiso 1 1 calc R
C10 C 0.6171(6) 0.9008(6) 0.1443(5) 0.0662(16) Uani 1 1 d .
H10 H 0.6061 0.9704 0.1883 0.079 Uiso 1 1 calc R
C11 C 0.1346(6) 1.0478(6) 0.1139(4) 0.0516(13) Uani 1 1 d .

loop_
_atom_site_aniso_label
_atom_site_aniso_U_11
_atom_site_aniso_U_22
_atom_site_aniso_U_33
_atom_site_aniso_U_23
_atom_site_aniso_U_13
_atom_site_aniso_U_12
Fe1 0.0324(6) 0.0404(5) 0.0433(6) 0.000 0.0084(4) 0.000
Ag1 0.0865(4) 0.0507(3) 0.0904(4) -0.0102(2) 0.0505(3) -0.0021(2)
N1 0.039(2) 0.044(2) 0.048(2) -0.0031(18) 0.0132(19) -0.0016(18)
N2 0.071(4) 0.064(3) 0.079(3) -0.024(3) 0.020(3) 0.006(3)
N3 0.036(2) 0.043(2) 0.050(2) 0.0005(18) 0.0108(18) -0.0006(17)
N4 0.040(2) 0.041(2) 0.050(2) 0.0005(18) 0.0078(19) 0.0006(17)
N5 0.034(2) 0.057(2) 0.066(3) -0.007(2) 0.009(2) 0.0039(19)
N6 0.044(3) 0.061(3) 0.058(3) 0.002(2) 0.008(2) -0.003(2)
N7 0.048(3) 0.093(4) 0.087(4) -0.005(3) -0.008(3) 0.013(3)
N8 0.048(3) 0.054(2) 0.050(2) -0.002(2) 0.010(2) 0.003(2)
C1 0.051(3) 0.053(3) 0.057(3) -0.008(3) 0.008(3) -0.001(2)
C2 0.072(5) 0.060(3) 0.068(4) -0.021(3) 0.009(3) -0.002(3)
C3 0.045(3) 0.068(4) 0.084(4) -0.018(3) 0.019(3) 0.007(3)
C4 0.047(3) 0.045(2) 0.054(3) -0.003(2) 0.017(3) -0.003(2)
C5 0.037(3) 0.045(2) 0.054(3) -0.004(2) 0.012(2) 0.000(2)
C6 0.041(3) 0.049(3) 0.052(3) 0.002(2) 0.010(2) 0.003(2)
C7 0.048(3) 0.048(3) 0.052(3) 0.004(2) 0.009(2) 0.003(2)
C8 0.047(3) 0.071(4) 0.079(4) -0.010(3) -0.002(3) 0.011(3)
C9 0.055(4) 0.074(4) 0.074(4) -0.001(3) -0.012(3) -0.006(3)
C10 0.061(4) 0.068(4) 0.064(4) -0.007(3) 0.004(3) -0.011(3)
C11 0.051(3) 0.048(3) 0.055(3) -0.006(2) 0.013(3) 0.004(2)

loop_
_atom_type_symbol
_atom_type_description
_atom_type_scat_dispersion_real
_atom_type_scat_dispersion_imag
_atom_type_scat_source
C C 0.0181 0.0091 'International Tables Vol C Tables 4.2.6.8 and 6.1.1.4'
H H 0.0000 0.0000 'International Tables Vol C Tables 4.2.6.8 and 6.1.1.4'
N N 0.0311 0.0180 'International Tables Vol C Tables 4.2.6.8 and 6.1.1.4'
Fe Fe -1.1336 3.1974 'International Tables Vol C Tables 4.2.6.8 and 6.1.1.4'
Ag Ag 0.1306 4.2820 'International Tables Vol C Tables 4.2.6.8 and 6.1.1.4'

loop_
_geom_angle_atom_site_label_1
_geom_angle_atom_site_label_2
_geom_angle_atom_site_label_3
_geom_angle
_geom_angle_site_symmetry_1
_geom_angle_site_symmetry_3
N8 Fe1 N8 103.2(3) 3_575 4_575
N8 Fe1 N3 92.46(16) 3_575 2_554
N8 Fe1 N3 96.33(16) 4_575 2_554
N8 Fe1 N3 96.33(16) 3_575 .
N8 Fe1 N3 92.46(16) 4_575 .
N3 Fe1 N3 165.8(2) 2_554 .
N8 Fe1 N1 89.51(16) 3_575 2_554
N8 Fe1 N1 165.14(16) 4_575 2_554
N3 Fe1 N1 75.16(15) 2_554 2_554
N3 Fe1 N1 93.79(15) . 2_554
N8 Fe1 N1 165.14(16) 3_575 .
N8 Fe1 N1 89.51(16) 4_575 .
N3 Fe1 N1 93.79(15) 2_554 .
N3 Fe1 N1 75.16(15) . .
N1 Fe1 N1 79.1(2) 2_554 .
C11 Ag1 N4 160.78(18) . .
C11 Ag1 N6 128.61(19) . .
N4 Ag1 N6 70.60(15) . .
C11 Ag1 N2 99.0(2) . 4_566
N4 Ag1 N2 82.19(16) . 4_566
N6 Ag1 N2 82.12(15) . 4_566
C1 N1 C4 116.7(4) . .
C1 N1 Fe1 128.0(4) . .
C4 N1 Fe1 114.9(3) . .
C2 N2 C3 116.6(5) . .
C5 N3 N4 105.4(4) . .
C5 N3 Fe1 115.9(3) . .
N4 N3 Fe1 138.2(3) . .
C6 N4 N3 105.6(4) . .
C6 N4 Ag1 119.7(3) . .
N3 N4 Ag1 133.8(3) . .
C5 N5 C6 101.1(4) . .
C10 N6 C7 116.2(5) . .
C10 N6 Ag1 134.7(4) . .
C7 N6 Ag1 109.0(3) . .
C9 N7 C8 116.2(5) . .
C11 N8 Fe1 169.0(5) . 3_575
N1 C1 C2 122.4(5) . .
N1 C1 H1 118.8 . .
C2 C1 H1 118.8 . .
N2 C2 C1 121.8(5) . .
N2 C2 H2 119.1 . .
C1 C2 H2 119.1 . .
N2 C3 C4 122.7(6) . .
N2 C3 H3 118.6 . .
C4 C3 H3 118.6 . .
N1 C4 C3 119.6(5) . .
N1 C4 C5 115.0(4) . .
C3 C4 C5 125.2(5) . .
N5 C5 N3 114.3(4) . .
N5 C5 C4 127.4(5) . .
N3 C5 C4 118.2(4) . .
N5 C6 N4 113.5(4) . .
N5 C6 C7 124.1(5) . .
N4 C6 C7 122.4(5) . .
N6 C7 C8 120.2(5) . .
N6 C7 C6 117.3(5) . .
C8 C7 C6 122.5(5) . .
N7 C8 C7 123.4(6) . .
N7 C8 H8 118.3 . .
C7 C8 H8 118.3 . .
N7 C9 C10 121.5(6) . .
N7 C9 H9 119.3 . .
C10 C9 H9 119.3 . .
N6 C10 C9 122.5(6) . .
N6 C10 H10 118.7 . .
C9 C10 H10 118.7 . .
N8 C11 Ag1 176.9(5) . .

loop_
_geom_bond_atom_site_label_1
_geom_bond_atom_site_label_2
_geom_bond_distance
_geom_bond_site_symmetry_2
Fe1 N8 2.090(5) 3_575
Fe1 N8 2.090(5) 4_575
Fe1 N3 2.150(4) 2_554
Fe1 N3 2.150(4) .
Fe1 N1 2.221(4) 2_554
Fe1 N1 2.221(4) .
Ag1 C11 2.060(6) .
Ag1 N4 2.207(4) .
Ag1 N6 2.604(4) .
Ag1 N2 2.825(5) 4_566
N1 C1 1.314(6) .
N1 C4 1.350(7) .
N2 C2 1.313(8) .
N2 C3 1.319(8) .
N3 C5 1.336(6) .
N3 N4 1.346(6) .
N4 C6 1.342(6) .
N5 C5 1.330(6) .
N5 C6 1.340(7) .
N6 C10 1.333(7) .
N6 C7 1.350(7) .
N7 C9 1.323(9) .
N7 C8 1.329(8) .
N8 C11 1.131(7) .
N8 Fe1 2.090(5) 3_575
C1 C2 1.373(8) .
C1 H1 0.9300 .
C2 H2 0.9300 .
C3 C4 1.390(8) .
C3 H3 0.9300 .
C4 C5 1.463(7) .
C6 C7 1.460(7) .
C7 C8 1.373(8) .
C8 H8 0.9300 .
C9 C10 1.377(9) .
C9 H9 0.9300 .
C10 H10 0.9300 .

loop_
_geom_torsion_atom_site_label_1
_geom_torsion_atom_site_label_2
_geom_torsion_atom_site_label_3
_geom_torsion_atom_site_label_4
_geom_torsion
_geom_torsion_site_symmetry_1
N8 Fe1 N1 C1 111.0(7) 3_575
N8 Fe1 N1 C1 -100.0(4) 4_575
N3 Fe1 N1 C1 -3.7(5) 2_554
N3 Fe1 N1 C1 167.3(5) .
N1 Fe1 N1 C1 70.4(4) 2_554
N8 Fe1 N1 C4 -62.3(7) 3_575
N8 Fe1 N1 C4 86.8(4) 4_575
N3 Fe1 N1 C4 -176.9(3) 2_554
N3 Fe1 N1 C4 -5.9(3) .
N1 Fe1 N1 C4 -102.8(4) 2_554
N8 Fe1 N3 C5 176.2(4) 3_575
N8 Fe1 N3 C5 -80.3(4) 4_575
N3 Fe1 N3 C5 48.1(3) 2_554
N1 Fe1 N3 C5 86.2(4) 2_554
N1 Fe1 N3 C5 8.6(3) .
N8 Fe1 N3 N4 -13.8(5) 3_575
N8 Fe1 N3 N4 89.8(5) 4_575
N3 Fe1 N3 N4 -141.8(5) 2_554
N1 Fe1 N3 N4 -103.7(5) 2_554
N1 Fe1 N3 N4 178.6(5) .
C5 N3 N4 C6 -0.1(5) .
Fe1 N3 N4 C6 -170.8(4) .
C5 N3 N4 Ag1 -169.3(3) .
Fe1 N3 N4 Ag1 20.0(7) .
C11 Ag1 N4 C6 -170.6(5) .
N6 Ag1 N4 C6 8.5(3) .
N2 Ag1 N4 C6 -75.8(4) 4_566
C11 Ag1 N4 N3 -2.7(8) .
N6 Ag1 N4 N3 176.5(4) .
N2 Ag1 N4 N3 92.1(4) 4_566
C11 Ag1 N6 C10 -4.2(6) .
N4 Ag1 N6 C10 176.1(6) .
N2 Ag1 N6 C10 -99.4(5) 4_566
C11 Ag1 N6 C7 172.2(3) .
N4 Ag1 N6 C7 -7.4(3) .
N2 Ag1 N6 C7 77.1(3) 4_566
C4 N1 C1 C2 -2.2(8) .
Fe1 N1 C1 C2 -175.3(5) .
C3 N2 C2 C1 2.4(10) .
N1 C1 C2 N2 -0.8(10) .
C2 N2 C3 C4 -1.1(10) .
C1 N1 C4 C3 3.4(8) .
Fe1 N1 C4 C3 177.4(5) .
C1 N1 C4 C5 -171.3(5) .
Fe1 N1 C4 C5 2.7(6) .
N2 C3 C4 N1 -1.9(10) .
N2 C3 C4 C5 172.2(6) .
C6 N5 C5 N3 -0.1(6) .
C6 N5 C5 C4 -176.2(5) .
N4 N3 C5 N5 0.1(6) .
Fe1 N3 C5 N5 173.3(3) .
N4 N3 C5 C4 176.6(4) .
Fe1 N3 C5 C4 -10.3(6) .
N1 C4 C5 N5 -179.2(5) .
C3 C4 C5 N5 6.4(9) .
N1 C4 C5 N3 4.9(7) .
C3 C4 C5 N3 -169.5(5) .
C5 N5 C6 N4 0.0(6) .
C5 N5 C6 C7 -179.5(5) .
N3 N4 C6 N5 0.0(6) .
Ag1 N4 C6 N5 171.0(3) .
N3 N4 C6 C7 179.6(5) .
Ag1 N4 C6 C7 -9.4(6) .
C10 N6 C7 C8 2.6(8) .
Ag1 N6 C7 C8 -174.6(5) .
C10 N6 C7 C6 -177.1(5) .
Ag1 N6 C7 C6 5.7(5) .
N5 C6 C7 N6 -179.2(5) .
N4 C6 C7 N6 1.3(8) .
N5 C6 C7 C8 1.1(9) .
N4 C6 C7 C8 -178.4(5) .
C9 N7 C8 C7 0.8(10) .
N6 C7 C8 N7 -2.3(10) .
C6 C7 C8 N7 177.4(6) .
C8 N7 C9 C10 0.1(10) .
C7 N6 C10 C9 -1.7(9) .
Ag1 N6 C10 C9 174.6(5) .
N7 C9 C10 N6 0.4(11) .
Fe1 N8 C11 Ag1 121(9) 3_575
N4 Ag1 C11 N8 89(9) .
N6 Ag1 C11 N8 -90(9) .
N2 Ag1 C11 N8 -3(9) 4_566
